data_4072572
loop_
_publ_author_name
'Lian, Bing'
'Thomas, Christophe M.'
'Navarro, Christophe'
'Carpentier, Jean-Fran\,cois'

_publ_section_title
;
 &#x201C;Constrained Geometry&#x201D; Titanium Complexes:&#x00A0;
 Exceptionally Robust Systems for Living Polymerization of Methacrylates
 at High Temperature and Model Studies toward Chain Transfer
 Polymerization with Thiols
;
_journal_issue 1
_journal_name_full Organometallics
_journal_page_first 187
_journal_paper_doi 10.1021/om060838g
_journal_volume 26
_journal_year 2007
_chemical_compound_source 'synthesis as described'
_chemical_formula_moiety 'C23 H37 N1 O1 S1 Si1 Ti1'
_chemical_formula_sum 'C23 H37 N O S Si Ti'
_chemical_formula_weight 451.59
_chemical_name_systematic
;
 ?
;
_space_group_IT_number 61
_symmetry_cell_setting orthorhombic
_symmetry_Int_Tables_number 61
_symmetry_space_group_name_Hall '-P 2bc 2ac'
_symmetry_space_group_name_H-M 'P c a b'
_atom_sites_solution_hydrogens geom
_atom_sites_solution_primary direct
_atom_sites_solution_secondary difmap
_audit_conform_dict_location ftp://ftp.iucr.org/pub/cif_core.dic
_audit_conform_dict_name cif_core.dic
_audit_conform_dict_version 2.3
_audit_creation_date 2006-01-06T10:11:32-00:00
_audit_creation_method 'WinGX routine CIF_UPDATE'
_cell_angle_alpha 90
_cell_angle_beta 90
_cell_angle_gamma 90
_cell_formula_units_Z 8
_cell_length_a 14.7578(7)
_cell_length_b 15.1980(7)
_cell_length_c 20.8733(10)
_cell_measurement_reflns_used 0
_cell_measurement_temperature 100(2)
_cell_measurement_theta_max 27.52
_cell_measurement_theta_min 2.37
_cell_measurement_wavelength 0.71073
_cell_volume 4681.7(4)
_computing_cell_refinement 'Bruker SMART'
_computing_data_collection 'Bruker SMART'
_computing_data_reduction 'Bruker SAINT'
_computing_molecular_graphics 'Ortep-3 for Windows (Farrugia, 1997)'
_computing_publication_material 'WinGX publication routines (Farrugia, 1999)'
_computing_structure_refinement 'SHELXL-97 (Sheldrick, 1997)'
_computing_structure_solution 'SIR97 (Altomare al, 1999)'
_diffrn_ambient_temperature 100(2)
_diffrn_measured_fraction_theta_full 0.999
_diffrn_measured_fraction_theta_max 0.999
_diffrn_radiation_monochromator graphite
_diffrn_radiation_probe x-ray
_diffrn_radiation_type MoK\a
_diffrn_radiation_wavelength 0.71073
_diffrn_reflns_av_R_equivalents 0.0408
_diffrn_reflns_av_unetI/netI 0.0243
_diffrn_reflns_limit_h_max 19
_diffrn_reflns_limit_h_min -19
_diffrn_reflns_limit_k_max 19
_diffrn_reflns_limit_k_min -19
_diffrn_reflns_limit_l_max 19
_diffrn_reflns_limit_l_min -27
_diffrn_reflns_number 45743
_diffrn_reflns_theta_full 27.52
_diffrn_reflns_theta_max 27.52
_diffrn_reflns_theta_min 2.37
_exptl_absorpt_coefficient_mu 0.52
_exptl_absorpt_correction_T_max 0.949
_exptl_absorpt_correction_T_min 0.812
_exptl_absorpt_correction_type multi-scan
_exptl_absorpt_process_details
;
  [Sheldrick, G.M. (2002). SADABS Bruker AXS Inc., Madison, Wisconsin, USA]
;
_exptl_crystal_colour orange
_exptl_crystal_density_diffrn 1.281
_exptl_crystal_density_method 'not measured'
_exptl_crystal_description prism
_exptl_crystal_F_000 1936
_exptl_crystal_size_max 0.4
_exptl_crystal_size_mid 0.35
_exptl_crystal_size_min 0.1
_refine_diff_density_max 0.367
_refine_diff_density_min -0.33
_refine_diff_density_rms 0.061
_refine_ls_extinction_method none
_refine_ls_goodness_of_fit_ref 1.066
_refine_ls_hydrogen_treatment mixed
_refine_ls_matrix_type full
_refine_ls_number_parameters 281
_refine_ls_number_reflns 5378
_refine_ls_number_restraints 0
_refine_ls_restrained_S_all 1.066
_refine_ls_R_factor_all 0.0502
_refine_ls_R_factor_gt 0.0402
_refine_ls_shift/su_max 0.001
_refine_ls_shift/su_mean 0
_refine_ls_structure_factor_coef Fsqd
_refine_ls_weighting_details 'calc w=1/[\s^2^(Fo^2^)+(0.0378P)^2^+6.0760P] where P=(Fo^2^+2Fc^2^)/3'
_refine_ls_weighting_scheme calc
_refine_ls_wR_factor_gt 0.0991
_refine_ls_wR_factor_ref 0.1037
_reflns_number_gt 4516
_reflns_number_total 5378
_reflns_threshold_expression >2sigma(I)
_cod_data_source_file om060838gsi20060913_011528.cif
_cod_data_source_block ti
_cod_database_code 4072572

loop_
_symmetry_equiv_pos_as_xyz
'x, y, z'
'-x, -y+1/2, z+1/2'
'x+1/2, -y, -z+1/2'
'-x+1/2, y+1/2, -z'
'-x, -y, -z'
'x, y-1/2, -z-1/2'
'-x-1/2, y, z-1/2'
'x-1/2, -y-1/2, z'

loop_
_atom_site_label
_atom_site_type_symbol
_atom_site_fract_x
_atom_site_fract_y
_atom_site_fract_z
_atom_site_U_iso_or_equiv
_atom_site_adp_type
_atom_site_occupancy
_atom_site_symmetry_multiplicity
_atom_site_calc_flag
_atom_site_refinement_flags
_atom_site_disorder_assembly
_atom_site_disorder_group
Ti1 Ti 0.76200(2) 0.02888(2) 0.869244(16) 0.01454(10) Uani 1 1 d . . .
N1 N 0.78318(11) 0.10758(11) 0.94153(8) 0.0173(3) Uani 1 1 d . A .
C10 C 0.82407(14) 0.09199(14) 1.00574(10) 0.0229(4) Uani 1 1 d . . .
C11 C 0.82523(19) -0.00570(16) 1.02232(11) 0.0364(6) Uani 1 1 d . A .
H11A H 0.8598 -0.0378 0.9898 0.055 Uiso 1 1 calc R . .
H11B H 0.763 -0.0281 1.0235 0.055 Uiso 1 1 calc R . .
H11C H 0.8536 -0.014 1.0643 0.055 Uiso 1 1 calc R . .
C12 C 0.92210(15) 0.12633(19) 1.00563(12) 0.0378(6) Uani 1 1 d . A .
H12A H 0.9222 0.1892 0.9952 0.057 Uiso 1 1 calc R . .
H12B H 0.9575 0.0941 0.9736 0.057 Uiso 1 1 calc R . .
H12C H 0.949 0.1175 1.0481 0.057 Uiso 1 1 calc R . .
C13 C 0.77049(16) 0.14098(16) 1.05741(10) 0.0300(5) Uani 1 1 d . A .
H13A H 0.7697 0.204 1.0475 0.045 Uiso 1 1 calc R . .
H13B H 0.7992 0.1317 1.0992 0.045 Uiso 1 1 calc R . .
H13C H 0.7082 0.1186 1.0586 0.045 Uiso 1 1 calc R . .
Si2 Si 0.74569(4) 0.20911(4) 0.91315(3) 0.02001(13) Uani 1 1 d . A .
C21 C 0.82834(18) 0.30215(15) 0.91831(12) 0.0353(6) Uani 1 1 d . . .
H21A H 0.8338 0.3213 0.963 0.053 Uiso 0.5 1 calc PR A .
H21B H 0.8069 0.3513 0.892 0.053 Uiso 0.5 1 calc PR . .
H21C H 0.8876 0.2826 0.9027 0.053 Uiso 0.5 1 calc PR . .
H21D H 0.8517 0.3155 0.8755 0.053 Uiso 0.5 1 calc PR . .
H21E H 0.8787 0.2855 0.9464 0.053 Uiso 0.5 1 calc PR . .
H21F H 0.7979 0.3542 0.9358 0.053 Uiso 0.5 1 calc PR . .
C22 C 0.63940(16) 0.25281(16) 0.95051(12) 0.0326(5) Uani 1 1 d . . .
H22A H 0.6528 0.2745 0.9937 0.049 Uiso 0.5 1 calc PR A .
H22B H 0.5942 0.2057 0.953 0.049 Uiso 0.5 1 calc PR . .
H22C H 0.6156 0.3011 0.9243 0.049 Uiso 0.5 1 calc PR . .
H22D H 0.5889 0.2464 0.9203 0.049 Uiso 0.5 1 calc PR . .
H22E H 0.6475 0.3152 0.961 0.049 Uiso 0.5 1 calc PR . .
H22F H 0.6261 0.2197 0.9897 0.049 Uiso 0.5 1 calc PR . .
C30 C 0.90084(17) -0.0145(2) 0.86265(13) 0.0466(8) Uani 1 1 d . A .
H30A H 0.9063 -0.0737 0.8809 0.07 Uiso 1 1 calc R . .
H30B H 0.9399 0.0262 0.8865 0.07 Uiso 1 1 calc R . .
H30C H 0.9195 -0.0156 0.8176 0.07 Uiso 1 1 calc R . .
C31 C 0.72838(13) 0.16577(13) 0.83024(10) 0.0194(4) Uani 1 1 d . A .
C32 C 0.80484(13) 0.13662(13) 0.79310(10) 0.0204(4) Uani 1 1 d . A .
C33 C 0.77733(13) 0.06632(13) 0.75328(9) 0.0192(4) Uani 1 1 d . A .
C34 C 0.68369(13) 0.05058(13) 0.76472(9) 0.0199(4) Uani 1 1 d . A .
C35 C 0.65341(13) 0.11136(13) 0.81091(10) 0.0200(4) Uani 1 1 d . A .
C36 C 0.89819(16) 0.17655(16) 0.79367(13) 0.0358(6) Uani 1 1 d . . .
H36A H 0.9003 0.2244 0.8251 0.054 Uiso 0.5 1 calc PR A .
H36B H 0.9124 0.1998 0.751 0.054 Uiso 0.5 1 calc PR . .
H36C H 0.9427 0.1314 0.8053 0.054 Uiso 0.5 1 calc PR . .
H36D H 0.9366 0.146 0.7625 0.054 Uiso 0.5 1 calc PR . .
H36E H 0.9245 0.1707 0.8365 0.054 Uiso 0.5 1 calc PR . .
H36F H 0.8942 0.239 0.7823 0.054 Uiso 0.5 1 calc PR . .
C37 C 0.83424(15) 0.01999(16) 0.70433(10) 0.0271(5) Uani 1 1 d . . .
H37A H 0.8964 0.0426 0.7062 0.041 Uiso 0.5 1 calc PR A .
H37B H 0.8091 0.0304 0.6615 0.041 Uiso 0.5 1 calc PR . .
H37C H 0.8345 -0.0433 0.7133 0.041 Uiso 0.5 1 calc PR . .
H37D H 0.7969 -0.0228 0.6811 0.041 Uiso 0.5 1 calc PR . .
H37E H 0.8842 -0.0106 0.7258 0.041 Uiso 0.5 1 calc PR . .
H37F H 0.8588 0.0631 0.674 0.041 Uiso 0.5 1 calc PR . .
C38 C 0.62658(15) -0.01426(16) 0.72886(11) 0.0294(5) Uani 1 1 d . . .
H38A H 0.665 -0.0483 0.6996 0.044 Uiso 0.5 1 calc PR A .
H38B H 0.5803 0.0172 0.7042 0.044 Uiso 0.5 1 calc PR . .
H38C H 0.5971 -0.0542 0.7593 0.044 Uiso 0.5 1 calc PR . .
H38D H 0.5633 -0.0085 0.7424 0.044 Uiso 0.5 1 calc PR . .
H38E H 0.6479 -0.0741 0.7379 0.044 Uiso 0.5 1 calc PR . .
H38F H 0.6311 -0.0026 0.6828 0.044 Uiso 0.5 1 calc PR . .
C39 C 0.55576(14) 0.12171(16) 0.83036(11) 0.0294(5) Uani 1 1 d . . .
H39A H 0.5509 0.1676 0.8631 0.044 Uiso 0.5 1 calc PR A .
H39B H 0.5333 0.0659 0.8477 0.044 Uiso 0.5 1 calc PR . .
H39C H 0.5196 0.1384 0.7929 0.044 Uiso 0.5 1 calc PR . .
H39D H 0.5183 0.0803 0.806 0.044 Uiso 0.5 1 calc PR . .
H39E H 0.5359 0.182 0.8215 0.044 Uiso 0.5 1 calc PR . .
H39F H 0.5496 0.1096 0.8763 0.044 Uiso 0.5 1 calc PR . .
C61A C 0.64864(15) -0.15939(13) 0.85030(10) 0.0240(4) Uani 0.479(4) 1 d P A 1
S4 S 0.77066(12) -0.12905(7) 0.84276(6) 0.0191(4) Uani 0.479(4) 1 d P A 1
C61B C 0.64864(15) -0.15939(13) 0.85030(10) 0.0240(4) Uani 0.521(4) 1 d P A 2
O41 O 0.7236(3) -0.11891(19) 0.83405(15) 0.0189(6) Uani 0.521(4) 1 d P A 2
C41 C 0.7801(3) -0.1703(3) 0.7920(2) 0.0252(10) Uani 0.521(4) 1 d P A 2
H41A H 0.8349 -0.1368 0.7814 0.038 Uiso 0.521(4) 1 calc PR A 2
H41B H 0.7468 -0.1837 0.7526 0.038 Uiso 0.521(4) 1 calc PR A 2
H41C H 0.7972 -0.2252 0.8133 0.038 Uiso 0.521(4) 1 calc PR A 2
C62A C 0.59556(14) -0.11333(13) 0.89374(9) 0.0183(4) Uani 0.521(4) 1 d P A 1
S5 S 0.63559(17) -0.02365(16) 0.93598(9) 0.0159(4) Uani 0.521(4) 1 d P A 1
C62B C 0.59556(14) -0.11333(13) 0.89374(9) 0.0183(4) Uani 0.479(4) 1 d P A 2
O51 O 0.6389(6) -0.0338(5) 0.9150(3) 0.0210(14) Uani 0.479(4) 1 d P A 2
C51 C 0.5889(3) 0.0068(3) 0.9669(2) 0.0213(10) Uani 0.479(4) 1 d P A 2
H51A H 0.6193 0.0612 0.9799 0.032 Uiso 0.479(4) 1 calc PR A 2
H51B H 0.5863 -0.0338 1.0034 0.032 Uiso 0.479(4) 1 calc PR A 2
H51C H 0.5272 0.0203 0.9525 0.032 Uiso 0.479(4) 1 calc PR A 2
C63 C 0.50882(14) -0.14375(15) 0.90788(10) 0.0253(4) Uani 1 1 d . . .
H63 H 0.4718 -0.1121 0.9372 0.03 Uiso 1 1 calc R A 1
C64 C 0.47610(15) -0.21986(15) 0.87952(11) 0.0272(5) Uani 1 1 d . A .
H64 H 0.4172 -0.2407 0.8898 0.033 Uiso 1 1 calc R . .
C65 C 0.52916(16) -0.26524(14) 0.83647(10) 0.0263(5) Uani 1 1 d . . .
H65 H 0.5066 -0.3173 0.817 0.032 Uiso 1 1 calc R A .
C66 C 0.61530(16) -0.23534(14) 0.82136(11) 0.0283(5) Uani 1 1 d . A .
H66 H 0.6515 -0.2666 0.7914 0.034 Uiso 1 1 calc R B 1

loop_
_atom_site_aniso_label
_atom_site_aniso_U_11
_atom_site_aniso_U_22
_atom_site_aniso_U_33
_atom_site_aniso_U_23
_atom_site_aniso_U_13
_atom_site_aniso_U_12
Ti1 0.01291(16) 0.01382(16) 0.01689(17) 0.00171(13) -0.00207(13) -0.00028(12)
N1 0.0161(7) 0.0184(8) 0.0173(8) -0.0001(6) 0.0010(6) -0.0001(6)
C10 0.0219(10) 0.0281(11) 0.0186(10) -0.0015(8) -0.0029(8) -0.0004(8)
C11 0.0538(16) 0.0342(13) 0.0212(11) 0.0060(10) -0.0048(11) 0.0103(11)
C12 0.0219(11) 0.0593(17) 0.0323(13) -0.0020(12) -0.0076(10) -0.0027(11)
C13 0.0343(12) 0.0370(12) 0.0187(10) -0.0055(9) -0.0005(9) -0.0010(10)
Si2 0.0228(3) 0.0150(2) 0.0222(3) 0.0005(2) 0.0063(2) 0.0002(2)
C21 0.0478(14) 0.0241(11) 0.0339(13) -0.0038(10) 0.0099(11) -0.0133(10)
C22 0.0378(13) 0.0278(11) 0.0321(12) -0.0020(10) 0.0104(10) 0.0121(10)
C30 0.0308(13) 0.074(2) 0.0348(14) -0.0233(14) -0.0124(11) 0.0317(13)
C31 0.0216(10) 0.0160(9) 0.0205(10) 0.0062(8) 0.0030(8) 0.0039(7)
C32 0.0194(9) 0.0198(9) 0.0221(10) 0.0045(8) 0.0049(8) 0.0012(8)
C33 0.0198(9) 0.0226(10) 0.0154(9) 0.0051(8) 0.0012(7) 0.0023(8)
C34 0.0178(9) 0.0260(10) 0.0159(9) 0.0059(8) -0.0023(7) 0.0023(8)
C35 0.0177(9) 0.0237(10) 0.0188(10) 0.0078(8) 0.0009(8) 0.0049(8)
C36 0.0271(12) 0.0324(12) 0.0480(15) -0.0104(11) 0.0163(11) -0.0091(10)
C37 0.0273(11) 0.0350(12) 0.0191(10) 0.0004(9) 0.0053(9) 0.0025(9)
C38 0.0241(11) 0.0407(13) 0.0233(11) 0.0003(10) -0.0064(9) -0.0031(10)
C39 0.0170(10) 0.0392(13) 0.0319(12) 0.0038(10) 0.0018(9) 0.0079(9)
C61A 0.0344(12) 0.0185(10) 0.0189(10) 0.0012(8) 0.0048(9) -0.0064(8)
S4 0.0154(8) 0.0162(5) 0.0257(6) -0.0017(4) 0.0013(5) 0.0029(4)
C61B 0.0344(12) 0.0185(10) 0.0189(10) 0.0012(8) 0.0048(9) -0.0064(8)
O41 0.0134(18) 0.0198(15) 0.0236(15) -0.0047(11) 0.0008(13) 0.0038(13)
C41 0.0179(19) 0.027(2) 0.031(2) -0.0121(18) 0.0047(16) 0.0029(15)
C62A 0.0231(10) 0.0159(9) 0.0158(9) 0.0014(7) -0.0057(8) -0.0011(7)
S5 0.0152(6) 0.0171(7) 0.0154(9) -0.0001(7) 0.0042(8) -0.0037(5)
C62B 0.0231(10) 0.0159(9) 0.0158(9) 0.0014(7) -0.0057(8) -0.0011(7)
O51 0.020(2) 0.023(3) 0.020(3) 0.001(3) 0.005(3) 0.0005(16)
C51 0.020(2) 0.023(2) 0.021(2) -0.0031(18) 0.0060(19) 0.0001(17)
C63 0.0213(10) 0.0315(11) 0.0230(10) -0.0032(9) -0.0030(8) 0.0008(9)
C64 0.0252(11) 0.0311(11) 0.0253(11) 0.0033(9) -0.0041(9) -0.0081(9)
C65 0.0375(12) 0.0200(10) 0.0214(10) 0.0021(8) -0.0047(9) -0.0092(9)
C66 0.0383(13) 0.0211(10) 0.0255(11) -0.0049(9) 0.0080(10) -0.0057(9)

loop_
_atom_type_symbol
_atom_type_description
_atom_type_scat_dispersion_real
_atom_type_scat_dispersion_imag
_atom_type_scat_source
C C 0.0033 0.0016 'International Tables Vol C Tables 4.2.6.8 and 6.1.1.4'
H H 0 0 'International Tables Vol C Tables 4.2.6.8 and 6.1.1.4'
N N 0.0061 0.0033 'International Tables Vol C Tables 4.2.6.8 and 6.1.1.4'
O O 0.0106 0.006 'International Tables Vol C Tables 4.2.6.8 and 6.1.1.4'
Si Si 0.0817 0.0704 'International Tables Vol C Tables 4.2.6.8 and 6.1.1.4'
S S 0.1246 0.1234 'International Tables Vol C Tables 4.2.6.8 and 6.1.1.4'
Ti Ti 0.2776 0.4457 'International Tables Vol C Tables 4.2.6.8 and 6.1.1.4'

loop_
_geom_angle_atom_site_label_1
_geom_angle_atom_site_label_2
_geom_angle_atom_site_label_3
_geom_angle
N1 Ti1 C30 94.85(9)
N1 Ti1 O51 93.47(16)
C30 Ti1 O51 131.4(2)
N1 Ti1 C31 75.67(7)
C30 Ti1 C31 117.45(11)
O51 Ti1 C31 111.0(2)
N1 Ti1 C32 93.00(7)
C30 Ti1 C32 85.11(10)
O51 Ti1 C32 142.1(2)
C31 Ti1 C32 35.95(7)
N1 Ti1 C35 100.45(7)
C30 Ti1 C35 140.43(10)
O51 Ti1 C35 84.1(2)
C31 Ti1 C35 35.92(7)
C32 Ti1 C35 58.01(7)
N1 Ti1 O41 146.92(9)
C30 Ti1 O41 85.42(14)
O51 Ti1 O41 63.31(18)
C31 Ti1 O41 133.01(11)
C32 Ti1 O41 119.91(9)
C35 Ti1 O41 100.12(12)
N1 Ti1 S5 83.25(7)
C30 Ti1 S5 131.08(11)
O51 Ti1 S5 10.29(16)
C31 Ti1 S5 109.38(8)
C32 Ti1 S5 143.76(8)
C35 Ti1 S5 87.12(8)
O41 Ti1 S5 72.20(9)
N1 Ti1 S4 139.62(6)
C30 Ti1 S4 68.85(10)
O51 Ti1 S4 74.11(18)
C31 Ti1 S4 144.71(6)
C32 Ti1 S4 120.58(6)
C35 Ti1 S4 115.75(7)
O41 Ti1 S4 17.24(9)
S5 Ti1 S4 81.40(6)
N1 Ti1 C34 132.12(7)
C30 Ti1 C34 115.17(9)
O51 Ti1 C34 93.03(19)
C31 Ti1 C34 57.82(7)
C32 Ti1 C34 56.25(7)
C35 Ti1 C34 33.55(7)
O41 Ti1 C34 75.48(11)
S5 Ti1 C34 100.78(7)
S4 Ti1 C34 87.51(6)
N1 Ti1 C33 126.56(7)
C30 Ti1 C33 85.51(9)
O51 Ti1 C33 125.29(18)
C31 Ti1 C33 57.83(7)
C32 Ti1 C33 33.64(7)
C35 Ti1 C33 56.15(6)
O41 Ti1 C33 86.49(9)
S5 Ti1 C33 133.73(7)
S4 Ti1 C33 89.99(6)
C34 Ti1 C33 33.15(6)
N1 Ti1 Si2 35.83(5)
C30 Ti1 Si2 112.82(9)
O51 Ti1 Si2 101.42(18)
C31 Ti1 Si2 40.12(5)
C32 Ti1 Si2 65.22(5)
C35 Ti1 Si2 66.83(5)
O41 Ti1 Si2 161.73(11)
S5 Ti1 Si2 93.71(6)
S4 Ti1 Si2 174.20(3)
C34 Ti1 Si2 96.51(5)
C33 Ti1 Si2 95.66(5)
C10 N1 Si2 125.14(13)
C10 N1 Ti1 131.58(13)
Si2 N1 Ti1 103.24(8)
N1 C10 C11 111.34(17)
N1 C10 C13 110.33(17)
C11 C10 C13 108.64(19)
N1 C10 C12 109.02(17)
C11 C10 C12 108.7(2)
C13 C10 C12 108.78(19)
C10 C11 H11A 109.5
C10 C11 H11B 109.5
H11A C11 H11B 109.5
C10 C11 H11C 109.5
H11A C11 H11C 109.5
H11B C11 H11C 109.5
C10 C12 H12A 109.5
C10 C12 H12B 109.5
H12A C12 H12B 109.5
C10 C12 H12C 109.5
H12A C12 H12C 109.5
H12B C12 H12C 109.5
C10 C13 H13A 109.5
C10 C13 H13B 109.5
H13A C13 H13B 109.5
C10 C13 H13C 109.5
H13A C13 H13C 109.5
H13B C13 H13C 109.5
N1 Si2 C31 92.64(8)
N1 Si2 C21 116.27(11)
C31 Si2 C21 114.13(10)
N1 Si2 C22 115.99(10)
C31 Si2 C22 113.33(10)
C21 Si2 C22 104.71(12)
N1 Si2 Ti1 40.93(5)
C31 Si2 Ti1 52.09(6)
C21 Si2 Ti1 132.72(8)
C22 Si2 Ti1 122.43(8)
Si2 C21 H21A 109.5
Si2 C21 H21B 109.5
H21A C21 H21B 109.5
Si2 C21 H21C 109.5
H21A C21 H21C 109.5
H21B C21 H21C 109.5
Si2 C21 H21D 109.5
H21A C21 H21D 141.1
H21B C21 H21D 56.3
H21C C21 H21D 56.3
Si2 C21 H21E 109.5
H21A C21 H21E 56.3
H21B C21 H21E 141.1
H21C C21 H21E 56.3
H21D C21 H21E 109.5
Si2 C21 H21F 109.5
H21A C21 H21F 56.3
H21B C21 H21F 56.3
H21C C21 H21F 141.1
H21D C21 H21F 109.5
H21E C21 H21F 109.5
Si2 C22 H22A 109.5
Si2 C22 H22B 109.5
H22A C22 H22B 109.5
Si2 C22 H22C 109.5
H22A C22 H22C 109.5
H22B C22 H22C 109.5
Si2 C22 H22D 109.5
H22A C22 H22D 141.1
H22B C22 H22D 56.3
H22C C22 H22D 56.3
Si2 C22 H22E 109.5
H22A C22 H22E 56.3
H22B C22 H22E 141.1
H22C C22 H22E 56.3
H22D C22 H22E 109.5
Si2 C22 H22F 109.5
H22A C22 H22F 56.3
H22B C22 H22F 56.3
H22C C22 H22F 141.1
H22D C22 H22F 109.5
H22E C22 H22F 109.5
Ti1 C30 H30A 109.5
Ti1 C30 H30B 109.5
H30A C30 H30B 109.5
Ti1 C30 H30C 109.5
H30A C30 H30C 109.5
H30B C30 H30C 109.5
C32 C31 C35 105.96(18)
C32 C31 Si2 120.01(15)
C35 C31 Si2 124.55(15)
C32 C31 Ti1 75.03(11)
C35 C31 Ti1 75.17(11)
Si2 C31 Ti1 87.79(8)
C33 C32 C31 108.92(18)
C33 C32 C36 124.90(18)
C31 C32 C36 126.11(19)
C33 C32 Ti1 78.19(12)
C31 C32 Ti1 69.02(11)
C36 C32 Ti1 121.19(16)
C32 C33 C34 107.91(17)
C32 C33 C37 126.53(18)
C34 C33 C37 125.44(19)
C32 C33 Ti1 68.17(11)
C34 C33 Ti1 73.20(11)
C37 C33 Ti1 127.21(14)
C35 C34 C33 108.23(18)
C35 C34 C38 126.55(19)
C33 C34 C38 125.00(19)
C35 C34 Ti1 68.55(11)
C33 C34 Ti1 73.66(11)
C38 C34 Ti1 127.74(14)
C34 C35 C31 108.97(17)
C34 C35 C39 123.85(19)
C31 C35 C39 126.89(19)
C34 C35 Ti1 77.90(11)
C31 C35 Ti1 68.91(11)
C39 C35 Ti1 124.32(14)
C32 C36 H36A 109.5
C32 C36 H36B 109.5
H36A C36 H36B 109.5
C32 C36 H36C 109.5
H36A C36 H36C 109.5
H36B C36 H36C 109.5
C32 C36 H36D 109.5
H36A C36 H36D 141.1
H36B C36 H36D 56.3
H36C C36 H36D 56.3
C32 C36 H36E 109.5
H36A C36 H36E 56.3
H36B C36 H36E 141.1
H36C C36 H36E 56.3
H36D C36 H36E 109.5
C32 C36 H36F 109.5
H36A C36 H36F 56.3
H36B C36 H36F 56.3
H36C C36 H36F 141.1
H36D C36 H36F 109.5
H36E C36 H36F 109.5
C33 C37 H37A 109.5
C33 C37 H37B 109.5
H37A C37 H37B 109.5
C33 C37 H37C 109.5
H37A C37 H37C 109.5
H37B C37 H37C 109.5
C33 C37 H37D 109.5
H37A C37 H37D 141.1
H37B C37 H37D 56.3
H37C C37 H37D 56.3
C33 C37 H37E 109.5
H37A C37 H37E 56.3
H37B C37 H37E 141.1
H37C C37 H37E 56.3
H37D C37 H37E 109.5
C33 C37 H37F 109.5
H37A C37 H37F 56.3
H37B C37 H37F 56.3
H37C C37 H37F 141.1
H37D C37 H37F 109.5
H37E C37 H37F 109.5
C34 C38 H38A 109.5
C34 C38 H38B 109.5
H38A C38 H38B 109.5
C34 C38 H38C 109.5
H38A C38 H38C 109.5
H38B C38 H38C 109.5
C34 C38 H38D 109.5
H38A C38 H38D 141.1
H38B C38 H38D 56.3
H38C C38 H38D 56.3
C34 C38 H38E 109.5
H38A C38 H38E 56.3
H38B C38 H38E 141.1
H38C C38 H38E 56.3
H38D C38 H38E 109.5
C34 C38 H38F 109.5
H38A C38 H38F 56.3
H38B C38 H38F 56.3
H38C C38 H38F 141.1
H38D C38 H38F 109.5
H38E C38 H38F 109.5
C35 C39 H39A 109.5
C35 C39 H39B 109.5
H39A C39 H39B 109.5
C35 C39 H39C 109.5
H39A C39 H39C 109.5
H39B C39 H39C 109.5
C35 C39 H39D 109.5
H39A C39 H39D 141.1
H39B C39 H39D 56.3
H39C C39 H39D 56.3
C35 C39 H39E 109.5
H39A C39 H39E 56.3
H39B C39 H39E 141.1
H39C C39 H39E 56.3
H39D C39 H39E 109.5
C35 C39 H39F 109.5
H39A C39 H39F 56.3
H39B C39 H39F 56.3
H39C C39 H39F 141.1
H39D C39 H39F 109.5
H39E C39 H39F 109.5
C62A C61A C66 120.1(2)
C62A C61A S4 118.38(16)
C66 C61A S4 120.62(17)
C61A S4 Ti1 99.88(9)
C41 O41 Ti1 123.3(3)
O41 C41 H41A 109.5
O41 C41 H41B 109.5
H41A C41 H41B 109.5
O41 C41 H41C 109.5
H41A C41 H41C 109.5
H41B C41 H41C 109.5
C61A C62A C63 119.33(19)
C61A C62A S5 122.57(18)
C63 C62A S5 117.92(18)
C62A S5 Ti1 103.08(11)
C51 O51 Ti1 123.1(4)
O51 C51 H51A 109.5
O51 C51 H51B 109.5
H51A C51 H51B 109.5
O51 C51 H51C 109.5
H51A C51 H51C 109.5
H51B C51 H51C 109.5
C64 C63 C62A 120.5(2)
C64 C63 H63 119.8
C62A C63 H63 119.8
C65 C64 C63 119.9(2)
C65 C64 H64 120.1
C63 C64 H64 120.1
C64 C65 C66 120.4(2)
C64 C65 H65 119.8
C66 C65 H65 119.8
C65 C66 C61A 119.8(2)
C65 C66 H66 120.1
C61A C66 H66 120.1

loop_
_geom_bond_atom_site_label_1
_geom_bond_atom_site_label_2
_geom_bond_distance
Ti1 N1 1.9506(17)
Ti1 C30 2.157(2)
Ti1 O51 2.262(7)
Ti1 C31 2.2884(19)
Ti1 C32 2.368(2)
Ti1 C35 2.3710(19)
Ti1 O41 2.430(3)
Ti1 S5 2.461(2)
Ti1 S4 2.4664(11)
Ti1 C34 2.4908(19)
Ti1 C33 2.497(2)
Ti1 Si2 2.8983(7)
N1 C10 1.489(3)
N1 Si2 1.7429(17)
C10 C11 1.525(3)
C10 C13 1.531(3)
C10 C12 1.538(3)
C11 H11A 0.98
C11 H11B 0.98
C11 H11C 0.98
C12 H12A 0.98
C12 H12B 0.98
C12 H12C 0.98
C13 H13A 0.98
C13 H13B 0.98
C13 H13C 0.98
Si2 C31 1.869(2)
Si2 C21 1.871(2)
Si2 C22 1.873(2)
C21 H21A 0.98
C21 H21B 0.98
C21 H21C 0.98
C21 H21D 0.98
C21 H21E 0.98
C21 H21F 0.98
C22 H22A 0.98
C22 H22B 0.98
C22 H22C 0.98
C22 H22D 0.98
C22 H22E 0.98
C22 H22F 0.98
C30 H30A 0.98
C30 H30B 0.98
C30 H30C 0.98
C31 C32 1.439(3)
C31 C35 1.439(3)
C32 C33 1.413(3)
C32 C36 1.505(3)
C33 C34 1.423(3)
C33 C37 1.499(3)
C34 C35 1.408(3)
C34 C38 1.497(3)
C35 C39 1.505(3)
C36 H36A 0.98
C36 H36B 0.98
C36 H36C 0.98
C36 H36D 0.98
C36 H36E 0.98
C36 H36F 0.98
C37 H37A 0.98
C37 H37B 0.98
C37 H37C 0.98
C37 H37D 0.98
C37 H37E 0.98
C37 H37F 0.98
C38 H38A 0.98
C38 H38B 0.98
C38 H38C 0.98
C38 H38D 0.98
C38 H38E 0.98
C38 H38F 0.98
C39 H39A 0.98
C39 H39B 0.98
C39 H39C 0.98
C39 H39D 0.98
C39 H39E 0.98
C39 H39F 0.98
C61A C62A 1.388(3)
C61A C66 1.393(3)
C61A S4 1.865(3)
O41 C41 1.441(5)
C41 H41A 0.98
C41 H41B 0.98
C41 H41C 0.98
C62A C63 1.393(3)
C62A S5 1.728(3)
O51 C51 1.449(7)
C51 H51A 0.98
C51 H51B 0.98
C51 H51C 0.98
C63 C64 1.386(3)
C63 H63 0.95
C64 C65 1.377(3)
C64 H64 0.95
C65 C66 1.386(3)
C65 H65 0.95
C66 H66 0.95
